data_4066102
loop_
_publ_author_name
'Nabavizadeh, S. Masoud'
'Haghighi, Mohsen Golbon'
'Esmaeilbeig, Ahmad R.'
'Raoof, Fatemeh'
'Mandegani, Zeinab'
'Jamali, Sirous'
'Rashidi, Mehdi'
'Puddephatt, Richard J.'

_publ_section_title
;
 Assembly of Symmetrical or Unsymmetrical Cyclometalated Organoplatinum
 Complexes through a Bridging Diphosphine Ligand&#x2020;
;
_journal_issue 21
_journal_name_full Organometallics
_journal_page_first 4893
_journal_paper_doi 10.1021/om100295q
_journal_volume 29
_journal_year 2010
_chemical_formula_moiety 'C45 H37 N P2 Pt'
_chemical_formula_sum 'C90 H74 N2 P4 Pt2'
_chemical_formula_weight 1697.57
_chemical_name_systematic
; 
 ? 
;
_space_group_IT_number 2
_symmetry_cell_setting triclinic
_symmetry_space_group_name_Hall '-P 1'
_symmetry_space_group_name_H-M 'P -1'
_atom_sites_solution_hydrogens geom
_atom_sites_solution_primary direct
_atom_sites_solution_secondary difmap
_audit_creation_method SHELXL-97
_cell_angle_alpha 90.239(2)
_cell_angle_beta 90.210(2)
_cell_angle_gamma 93.781(2)
_cell_formula_units_Z 1
_cell_length_a 9.2470(3)
_cell_length_b 9.8227(4)
_cell_length_c 19.3364(7)
_cell_measurement_reflns_used 9885
_cell_measurement_temperature 150(2)
_cell_measurement_theta_max 32.21
_cell_measurement_theta_min 2.33
_cell_volume 1752.48(11)
_computing_cell_refinement 'Bruker SAINT'
_computing_data_collection 'Bruker APEX2'
_computing_data_reduction 'Bruker SAINT'
_computing_molecular_graphics 'Bruker SHELXTL'
_computing_publication_material 'Bruker SHELXTL'
_computing_structure_refinement 'SHELXL-97 (Sheldrick, 2008)'
_computing_structure_solution 'SHELXS-97 (Sheldrick, 2008)'
_diffrn_ambient_temperature 150(2)
_diffrn_measured_fraction_theta_full 1.000
_diffrn_measured_fraction_theta_max 1.000
_diffrn_measurement_device_type 'Bruker APEX-II CCD'
_diffrn_measurement_method '\f and \w scans'
_diffrn_radiation_monochromator graphite
_diffrn_radiation_source 'fine-focus sealed tube'
_diffrn_radiation_type MoK\a
_diffrn_radiation_wavelength 0.71073
_diffrn_reflns_av_R_equivalents 0.0286
_diffrn_reflns_av_sigmaI/netI 0.0256
_diffrn_reflns_limit_h_max 11
_diffrn_reflns_limit_h_min -10
_diffrn_reflns_limit_k_max 11
_diffrn_reflns_limit_k_min -11
_diffrn_reflns_limit_l_max 23
_diffrn_reflns_limit_l_min -23
_diffrn_reflns_number 21342
_diffrn_reflns_theta_full 25.03
_diffrn_reflns_theta_max 25.03
_diffrn_reflns_theta_min 2.08
_exptl_absorpt_coefficient_mu 4.129
_exptl_absorpt_correction_T_max 0.7336
_exptl_absorpt_correction_T_min 0.6159
_exptl_absorpt_correction_type multi-scan
_exptl_crystal_colour yellow
_exptl_crystal_density_diffrn 1.609
_exptl_crystal_density_method 'not measured'
_exptl_crystal_description block
_exptl_crystal_F_000 844
_exptl_crystal_size_max 0.13
_exptl_crystal_size_mid 0.11
_exptl_crystal_size_min 0.08
_refine_diff_density_max 0.577
_refine_diff_density_min -0.488
_refine_diff_density_rms 0.064
_refine_ls_extinction_method none
_refine_ls_goodness_of_fit_ref 1.000
_refine_ls_hydrogen_treatment constr
_refine_ls_matrix_type full
_refine_ls_number_parameters 442
_refine_ls_number_reflns 6199
_refine_ls_number_restraints 0
_refine_ls_restrained_S_all 1.000
_refine_ls_R_factor_all 0.0174
_refine_ls_R_factor_gt 0.0159
_refine_ls_shift/su_max 0.003
_refine_ls_shift/su_mean 0.000
_refine_ls_structure_factor_coef Fsqd
_refine_ls_weighting_details 'calc w=1/[\s^2^(Fo^2^)+(0.0290P)^2^+0.1751P] where P=(Fo^2^+2Fc^2^)/3'
_refine_ls_weighting_scheme calc
_refine_ls_wR_factor_gt 0.0436
_refine_ls_wR_factor_ref 0.0445
_reflns_number_gt 5908
_reflns_number_total 6199
_reflns_threshold_expression >2sigma(I)
_cod_data_source_file om100295q_si_001.cif
_cod_data_source_block 4a
_cod_depositor_comments
;
The following automatic conversions were performed:

'_symmetry_cell_setting' value 'Triclinic' changed to 'triclinic'
according to /home/saulius/struct/CIF-dictionaries/cif_core.dic
dictionary named 'cif_core.dic' version 2.4.1 from 2010-06-29.

Automatic conversion script
Id: cif_fix_values 1715 2011-07-08 13:25:40Z adriana 
;
_cod_original_sg_symbol_H-M P-1
_cod_database_code 4066102

loop_
_symmetry_equiv_pos_as_xyz
'x, y, z'
'-x, -y, -z'

loop_
_atom_site_label
_atom_site_type_symbol
_atom_site_fract_x
_atom_site_fract_y
_atom_site_fract_z
_atom_site_U_iso_or_equiv
_atom_site_adp_type
_atom_site_occupancy
_atom_site_symmetry_multiplicity
_atom_site_calc_flag
_atom_site_refinement_flags
Pt1 Pt 0.656489(8) 0.409579(8) 0.188792(4) 0.01559(4) Uani 1 1 d .
P1 P 0.54272(6) 0.60017(6) 0.22416(3) 0.01663(12) Uani 1 1 d .
P2 P 0.37387(6) 0.49887(6) 0.35345(3) 0.02106(13) Uani 1 1 d .
N1 N 0.8499(2) 0.5140(2) 0.15043(10) 0.0185(4) Uani 1 1 d .
C1 C 0.8992(2) 0.6448(2) 0.15804(13) 0.0218(5) Uani 1 1 d .
H1 H 0.8422 0.7042 0.1836 0.026 Uiso 1 1 calc R
C2 C 1.0297(3) 0.6978(3) 0.13038(13) 0.0242(5) Uani 1 1 d .
H2 H 1.0610 0.7908 0.1379 0.029 Uiso 1 1 calc R
C3 C 1.1129(2) 0.6147(2) 0.09208(12) 0.0230(5) Uani 1 1 d .
H3 H 1.2010 0.6501 0.0719 0.028 Uiso 1 1 calc R
C4 C 1.0663(2) 0.4773(2) 0.08317(12) 0.0198(5) Uani 1 1 d .
C5 C 0.9351(2) 0.4298(2) 0.11447(11) 0.0174(5) Uani 1 1 d .
C6 C 0.8848(2) 0.2889(2) 0.11185(11) 0.0177(5) Uani 1 1 d .
C7 C 0.7554(2) 0.2484(2) 0.14794(12) 0.0184(5) Uani 1 1 d .
C8 C 0.7160(3) 0.1095(2) 0.14814(12) 0.0219(5) Uani 1 1 d .
H8 H 0.6298 0.0775 0.1712 0.026 Uiso 1 1 calc R
C9 C 0.8004(3) 0.0150(2) 0.11502(12) 0.0242(5) Uani 1 1 d .
H9 H 0.7709 -0.0794 0.1169 0.029 Uiso 1 1 calc R
C10 C 0.9247(3) 0.0561(3) 0.08002(13) 0.0246(5) Uani 1 1 d .
H10 H 0.9803 -0.0096 0.0581 0.030 Uiso 1 1 calc R
C11 C 0.9696(2) 0.1960(2) 0.07661(12) 0.0206(5) Uani 1 1 d .
C12 C 1.0988(3) 0.2473(3) 0.04187(12) 0.0239(5) Uani 1 1 d .
H12 H 1.1533 0.1861 0.0161 0.029 Uiso 1 1 calc R
C13 C 1.1446(3) 0.3810(3) 0.04505(12) 0.0227(5) Uani 1 1 d .
H13 H 1.2306 0.4115 0.0215 0.027 Uiso 1 1 calc R
C14 C 0.4977(2) 0.7057(2) 0.14987(12) 0.0187(5) Uani 1 1 d .
C15 C 0.4219(2) 0.8240(2) 0.15530(13) 0.0230(5) Uani 1 1 d .
H15 H 0.3961 0.8565 0.1996 0.028 Uiso 1 1 calc R
C16 C 0.3844(3) 0.8941(2) 0.09636(14) 0.0265(6) Uani 1 1 d .
H16 H 0.3349 0.9755 0.1006 0.032 Uiso 1 1 calc R
C17 C 0.4186(3) 0.8460(3) 0.03153(14) 0.0288(6) Uani 1 1 d .
H17 H 0.3919 0.8939 -0.0086 0.035 Uiso 1 1 calc R
C18 C 0.4917(3) 0.7284(3) 0.02514(13) 0.0271(6) Uani 1 1 d .
H18 H 0.5142 0.6947 -0.0194 0.033 Uiso 1 1 calc R
C19 C 0.5323(2) 0.6595(2) 0.08396(12) 0.0216(5) Uani 1 1 d .
H19 H 0.5843 0.5798 0.0793 0.026 Uiso 1 1 calc R
C20 C 0.3654(2) 0.5772(3) 0.26640(12) 0.0217(5) Uani 1 1 d .
H20A H 0.2994 0.5188 0.2367 0.026 Uiso 1 1 calc R
H20B H 0.3238 0.6672 0.2708 0.026 Uiso 1 1 calc R
C21 C 0.3708(3) 0.6507(3) 0.40959(13) 0.0251(5) Uani 1 1 d .
C22 C 0.4784(3) 0.6673(3) 0.46037(14) 0.0338(6) Uani 1 1 d .
H22 H 0.5518 0.6042 0.4632 0.041 Uiso 1 1 calc R
C23 C 0.4788(4) 0.7762(3) 0.50695(15) 0.0460(8) Uani 1 1 d .
H23 H 0.5514 0.7865 0.5418 0.055 Uiso 1 1 calc R
C24 C 0.3741(4) 0.8682(3) 0.50238(16) 0.0486(9) Uani 1 1 d .
H24 H 0.3747 0.9426 0.5340 0.058 Uiso 1 1 calc R
C25 C 0.2680(4) 0.8533(3) 0.45211(17) 0.0432(8) Uani 1 1 d .
H25 H 0.1963 0.9180 0.4490 0.052 Uiso 1 1 calc R
C26 C 0.2653(3) 0.7449(3) 0.40627(15) 0.0337(6) Uani 1 1 d .
H26 H 0.1908 0.7347 0.3723 0.040 Uiso 1 1 calc R
C27 C 0.1848(3) 0.4297(3) 0.36377(13) 0.0232(5) Uani 1 1 d .
C28 C 0.1373(3) 0.4009(4) 0.42962(16) 0.0635(12) Uani 1 1 d .
H28 H 0.2004 0.4224 0.4676 0.076 Uiso 1 1 calc R
C29 C 0.0001(4) 0.3416(5) 0.44219(16) 0.0707(13) Uani 1 1 d .
H29 H -0.0304 0.3248 0.4884 0.085 Uiso 1 1 calc R
C30 C -0.0922(3) 0.3070(3) 0.38829(14) 0.0368(7) Uani 1 1 d .
H30 H -0.1856 0.2643 0.3968 0.044 Uiso 1 1 calc R
C31 C -0.0479(3) 0.3347(3) 0.32251(15) 0.0337(6) Uani 1 1 d .
H31 H -0.1110 0.3119 0.2847 0.040 Uiso 1 1 calc R
C32 C 0.0894(3) 0.3963(3) 0.31037(14) 0.0321(6) Uani 1 1 d .
H32 H 0.1181 0.4159 0.2642 0.038 Uiso 1 1 calc R
C33 C 0.6537(2) 0.7063(2) 0.28519(12) 0.0200(5) Uani 1 1 d .
C34 C 0.6544(3) 0.8473(3) 0.29149(14) 0.0283(6) Uani 1 1 d .
H34 H 0.5937 0.8969 0.2625 0.034 Uiso 1 1 calc R
C35 C 0.7433(3) 0.9157(3) 0.33978(15) 0.0383(7) Uani 1 1 d .
H35 H 0.7436 1.0121 0.3437 0.046 Uiso 1 1 calc R
C36 C 0.8316(3) 0.8447(3) 0.38231(15) 0.0374(7) Uani 1 1 d .
H36 H 0.8917 0.8920 0.4157 0.045 Uiso 1 1 calc R
C37 C 0.8321(3) 0.7050(3) 0.37608(14) 0.0363(7) Uani 1 1 d .
H37 H 0.8934 0.6559 0.4050 0.044 Uiso 1 1 calc R
C38 C 0.7439(3) 0.6362(3) 0.32793(13) 0.0284(6) Uani 1 1 d .
H38 H 0.7449 0.5398 0.3240 0.034 Uiso 1 1 calc R
C39 C 0.4903(2) 0.2835(2) 0.21967(12) 0.0186(5) Uani 1 1 d .
C40 C 0.3631(3) 0.2623(3) 0.18064(13) 0.0252(5) Uani 1 1 d .
H40 H 0.3539 0.3119 0.1390 0.030 Uiso 1 1 calc R
C41 C 0.2499(3) 0.1715(3) 0.20050(14) 0.0296(6) Uani 1 1 d .
H41 H 0.1660 0.1607 0.1720 0.036 Uiso 1 1 calc R
C42 C 0.2556(3) 0.0963(3) 0.26045(14) 0.0268(6) Uani 1 1 d .
C43 C 0.1297(3) 0.0022(3) 0.28234(17) 0.0431(7) Uani 1 1 d .
H43A H 0.0753 0.0458 0.3182 0.052 Uiso 1 1 d R
H43B H 0.1651 -0.0834 0.2999 0.052 Uiso 1 1 d R
H43C H 0.0655 -0.0195 0.2422 0.052 Uiso 1 1 d R
C44 C 0.3819(3) 0.1145(3) 0.30002(13) 0.0259(5) Uani 1 1 d .
H44 H 0.3905 0.0633 0.3412 0.031 Uiso 1 1 calc R
C45 C 0.4949(3) 0.2055(2) 0.28048(13) 0.0239(5) Uani 1 1 d .
H45 H 0.5786 0.2158 0.3092 0.029 Uiso 1 1 calc R

loop_
_atom_site_aniso_label
_atom_site_aniso_U_11
_atom_site_aniso_U_22
_atom_site_aniso_U_33
_atom_site_aniso_U_23
_atom_site_aniso_U_13
_atom_site_aniso_U_12
Pt1 0.01519(6) 0.01505(6) 0.01647(6) 0.00131(4) 0.00186(4) 0.00038(4)
P1 0.0171(3) 0.0172(3) 0.0157(3) 0.0011(2) 0.0027(2) 0.0013(2)
P2 0.0206(3) 0.0236(3) 0.0190(3) 0.0031(3) 0.0026(2) 0.0006(3)
N1 0.0184(10) 0.0179(10) 0.0192(10) 0.0018(8) 0.0012(8) 0.0011(8)
C1 0.0211(12) 0.0170(12) 0.0272(13) 0.0001(10) 0.0033(10) 0.0018(10)
C2 0.0240(13) 0.0172(12) 0.0310(14) 0.0019(10) 0.0005(10) -0.0029(10)
C3 0.0178(11) 0.0269(13) 0.0241(13) 0.0036(10) 0.0016(10) -0.0016(10)
C4 0.0159(11) 0.0247(13) 0.0190(12) 0.0015(10) -0.0002(9) 0.0021(10)
C5 0.0162(11) 0.0203(12) 0.0158(11) -0.0003(9) -0.0023(9) 0.0024(9)
C6 0.0191(11) 0.0195(12) 0.0147(11) 0.0015(9) -0.0028(9) 0.0022(9)
C7 0.0184(11) 0.0203(12) 0.0166(12) 0.0011(9) -0.0026(9) 0.0019(9)
C8 0.0242(12) 0.0207(12) 0.0206(12) 0.0009(10) -0.0008(10) -0.0003(10)
C9 0.0341(14) 0.0150(12) 0.0235(13) -0.0007(10) -0.0029(11) 0.0023(10)
C10 0.0317(14) 0.0218(13) 0.0215(13) -0.0046(10) -0.0004(10) 0.0100(11)
C11 0.0221(12) 0.0230(13) 0.0174(12) -0.0020(10) -0.0028(9) 0.0063(10)
C12 0.0234(12) 0.0314(14) 0.0177(12) -0.0025(10) 0.0024(10) 0.0085(11)
C13 0.0179(11) 0.0302(14) 0.0202(13) 0.0004(10) 0.0015(9) 0.0039(10)
C14 0.0168(11) 0.0183(12) 0.0205(12) 0.0022(9) 0.0006(9) -0.0022(9)
C15 0.0207(12) 0.0227(13) 0.0255(13) -0.0013(10) -0.0013(10) 0.0006(10)
C16 0.0237(12) 0.0177(12) 0.0376(15) 0.0064(11) -0.0043(11) -0.0011(10)
C17 0.0260(13) 0.0302(14) 0.0290(15) 0.0149(12) -0.0048(11) -0.0067(11)
C18 0.0237(12) 0.0383(15) 0.0190(13) 0.0042(11) 0.0043(10) -0.0018(11)
C19 0.0186(11) 0.0247(13) 0.0215(13) 0.0019(10) 0.0040(9) 0.0019(10)
C20 0.0205(12) 0.0289(14) 0.0160(12) 0.0014(10) 0.0042(9) 0.0034(10)
C21 0.0273(13) 0.0268(13) 0.0204(13) 0.0015(10) 0.0069(10) -0.0038(11)
C22 0.0368(15) 0.0351(16) 0.0283(15) 0.0004(12) 0.0028(12) -0.0076(12)
C23 0.0531(19) 0.052(2) 0.0301(17) -0.0056(14) 0.0013(14) -0.0191(16)
C24 0.068(2) 0.0331(17) 0.0417(19) -0.0137(14) 0.0290(17) -0.0211(16)
C25 0.0495(19) 0.0313(16) 0.049(2) 0.0012(14) 0.0266(16) 0.0018(14)
C26 0.0343(15) 0.0327(15) 0.0340(16) 0.0017(12) 0.0115(12) -0.0010(12)
C27 0.0231(12) 0.0240(13) 0.0225(13) 0.0037(10) 0.0029(10) 0.0001(10)
C28 0.0442(18) 0.118(3) 0.0220(16) 0.0153(18) -0.0076(13) -0.043(2)
C29 0.049(2) 0.133(4) 0.0238(17) 0.019(2) 0.0018(14) -0.046(2)
C30 0.0273(14) 0.0481(18) 0.0330(16) 0.0049(13) 0.0033(12) -0.0133(13)
C31 0.0275(14) 0.0422(17) 0.0304(15) 0.0007(12) -0.0035(11) -0.0062(12)
C32 0.0311(14) 0.0428(17) 0.0213(14) 0.0000(12) 0.0061(11) -0.0055(12)
C33 0.0171(11) 0.0256(13) 0.0170(12) -0.0009(10) 0.0045(9) -0.0006(10)
C34 0.0304(14) 0.0275(14) 0.0268(14) -0.0023(11) -0.0005(11) -0.0002(11)
C35 0.0455(17) 0.0327(16) 0.0353(16) -0.0102(13) -0.0036(13) -0.0061(13)
C36 0.0312(14) 0.0523(19) 0.0268(15) -0.0094(13) -0.0011(11) -0.0121(13)
C37 0.0280(14) 0.0523(19) 0.0280(15) 0.0036(13) -0.0061(11) -0.0007(13)
C38 0.0272(13) 0.0306(14) 0.0275(14) 0.0000(11) -0.0001(11) 0.0022(11)
C39 0.0171(11) 0.0170(12) 0.0216(12) -0.0030(9) 0.0039(9) -0.0004(9)
C40 0.0231(12) 0.0309(14) 0.0212(13) 0.0057(11) -0.0004(10) -0.0013(11)
C41 0.0222(13) 0.0349(15) 0.0310(15) 0.0020(12) -0.0048(11) -0.0043(11)
C42 0.0251(13) 0.0217(13) 0.0332(15) 0.0003(11) 0.0077(11) -0.0023(10)
C43 0.0327(15) 0.0431(18) 0.052(2) 0.0105(15) 0.0063(14) -0.0104(14)
C44 0.0335(13) 0.0237(13) 0.0207(13) 0.0063(10) 0.0045(10) 0.0021(11)
C45 0.0214(12) 0.0247(13) 0.0254(13) 0.0058(10) -0.0022(10) -0.0001(10)

loop_
_atom_type_symbol
_atom_type_description
_atom_type_scat_dispersion_real
_atom_type_scat_dispersion_imag
_atom_type_scat_source
C C 0.0033 0.0016 'International Tables Vol C Tables 4.2.6.8 and 6.1.1.4'
H H 0.0000 0.0000 'International Tables Vol C Tables 4.2.6.8 and 6.1.1.4'
N N 0.0061 0.0033 'International Tables Vol C Tables 4.2.6.8 and 6.1.1.4'
P P 0.1023 0.0942 'International Tables Vol C Tables 4.2.6.8 and 6.1.1.4'
Pt Pt -1.7033 8.3905 'International Tables Vol C Tables 4.2.6.8 and 6.1.1.4'

loop_
_geom_angle_atom_site_label_1
_geom_angle_atom_site_label_2
_geom_angle_atom_site_label_3
_geom_angle
C39 Pt1 C7 90.12(9)
C39 Pt1 N1 170.46(8)
C7 Pt1 N1 80.37(8)
C39 Pt1 P1 92.29(7)
C7 Pt1 P1 174.38(6)
N1 Pt1 P1 97.24(5)
C33 P1 C14 108.59(11)
C33 P1 C20 104.15(11)
C14 P1 C20 100.77(10)
C33 P1 Pt1 112.37(8)
C14 P1 Pt1 111.04(8)
C20 P1 Pt1 118.92(9)
C21 P2 C27 99.62(11)
C21 P2 C20 101.14(11)
C27 P2 C20 100.99(11)
C1 N1 C5 117.29(19)
C1 N1 Pt1 130.01(16)
C5 N1 Pt1 112.67(15)
N1 C1 C2 123.3(2)
N1 C1 H1 118.3
C2 C1 H1 118.3
C3 C2 C1 119.5(2)
C3 C2 H2 120.3
C1 C2 H2 120.3
C2 C3 C4 119.2(2)
C2 C3 H3 120.4
C4 C3 H3 120.4
C3 C4 C5 118.2(2)
C3 C4 C13 124.1(2)
C5 C4 C13 117.7(2)
N1 C5 C4 122.5(2)
N1 C5 C6 115.8(2)
C4 C5 C6 121.6(2)
C11 C6 C7 123.3(2)
C11 C6 C5 118.6(2)
C7 C6 C5 118.0(2)
C8 C7 C6 116.1(2)
C8 C7 Pt1 131.13(18)
C6 C7 Pt1 112.71(17)
C7 C8 C9 121.6(2)
C7 C8 H8 119.2
C9 C8 H8 119.2
C10 C9 C8 121.5(2)
C10 C9 H9 119.2
C8 C9 H9 119.2
C9 C10 C11 119.9(2)
C9 C10 H10 120.0
C11 C10 H10 120.0
C10 C11 C6 117.6(2)
C10 C11 C12 123.4(2)
C6 C11 C12 118.9(2)
C13 C12 C11 121.4(2)
C13 C12 H12 119.3
C11 C12 H12 119.3
C12 C13 C4 121.5(2)
C12 C13 H13 119.3
C4 C13 H13 119.3
C15 C14 C19 118.3(2)
C15 C14 P1 123.73(18)
C19 C14 P1 117.76(17)
C16 C15 C14 120.4(2)
C16 C15 H15 119.8
C14 C15 H15 119.8
C17 C16 C15 120.3(2)
C17 C16 H16 119.9
C15 C16 H16 119.9
C18 C17 C16 120.0(2)
C18 C17 H17 120.0
C16 C17 H17 120.0
C17 C18 C19 119.9(2)
C17 C18 H18 120.1
C19 C18 H18 120.1
C18 C19 C14 121.0(2)
C18 C19 H19 119.5
C14 C19 H19 119.5
P1 C20 P2 113.37(12)
P1 C20 H20A 108.9
P2 C20 H20A 108.9
P1 C20 H20B 108.9
P2 C20 H20B 108.9
H20A C20 H20B 107.7
C26 C21 C22 118.7(3)
C26 C21 P2 124.1(2)
C22 C21 P2 117.1(2)
C21 C22 C23 120.3(3)
C21 C22 H22 119.8
C23 C22 H22 119.8
C24 C23 C22 119.9(3)
C24 C23 H23 120.0
C22 C23 H23 120.0
C23 C24 C25 120.3(3)
C23 C24 H24 119.9
C25 C24 H24 119.9
C24 C25 C26 120.4(3)
C24 C25 H25 119.8
C26 C25 H25 119.8
C25 C26 C21 120.4(3)
C25 C26 H26 119.8
C21 C26 H26 119.8
C28 C27 C32 116.9(2)
C28 C27 P2 117.6(2)
C32 C27 P2 125.36(19)
C27 C28 C29 121.8(3)
C27 C28 H28 119.1
C29 C28 H28 119.1
C30 C29 C28 120.4(3)
C30 C29 H29 119.8
C28 C29 H29 119.8
C31 C30 C29 119.0(3)
C31 C30 H30 120.5
C29 C30 H30 120.5
C30 C31 C32 120.3(3)
C30 C31 H31 119.9
C32 C31 H31 119.9
C27 C32 C31 121.6(2)
C27 C32 H32 119.2
C31 C32 H32 119.2
C34 C33 C38 118.7(2)
C34 C33 P1 125.80(19)
C38 C33 P1 115.45(19)
C35 C34 C33 120.2(2)
C35 C34 H34 119.9
C33 C34 H34 119.9
C36 C35 C34 120.4(3)
C36 C35 H35 119.8
C34 C35 H35 119.8
C35 C36 C37 119.7(3)
C35 C36 H36 120.2
C37 C36 H36 120.2
C36 C37 C38 120.2(3)
C36 C37 H37 119.9
C38 C37 H37 119.9
C37 C38 C33 120.7(3)
C37 C38 H38 119.6
C33 C38 H38 119.6
C40 C39 C45 115.0(2)
C40 C39 Pt1 122.19(18)
C45 C39 Pt1 122.76(17)
C41 C40 C39 122.4(2)
C41 C40 H40 118.8
C39 C40 H40 118.8
C42 C41 C40 121.9(2)
C42 C41 H41 119.0
C40 C41 H41 119.0
C41 C42 C44 116.9(2)
C41 C42 C43 121.1(2)
C44 C42 C43 122.1(2)
C42 C43 H43A 109.7
C42 C43 H43B 109.8
H43A C43 H43B 109.8
C42 C43 H43C 109.8
H43A C43 H43C 109.4
H43B C43 H43C 108.4
C45 C44 C42 121.4(2)
C45 C44 H44 119.3
C42 C44 H44 119.3
C44 C45 C39 122.4(2)
C44 C45 H45 118.8
C39 C45 H45 118.8

loop_
_geom_bond_atom_site_label_1
_geom_bond_atom_site_label_2
_geom_bond_distance
Pt1 C39 2.003(2)
Pt1 C7 2.038(2)
Pt1 N1 2.1390(19)
Pt1 P1 2.3095(6)
P1 C33 1.836(2)
P1 C14 1.838(2)
P1 C20 1.836(2)
P2 C21 1.843(3)
P2 C27 1.845(2)
P2 C20 1.857(2)
N1 C1 1.342(3)
N1 C5 1.369(3)
C1 C2 1.392(3)
C1 H1 0.9500
C2 C3 1.375(3)
C2 H2 0.9500
C3 C4 1.399(3)
C3 H3 0.9500
C4 C5 1.410(3)
C4 C13 1.433(3)
C5 C6 1.432(3)
C6 C11 1.416(3)
C6 C7 1.422(3)
C7 C8 1.389(3)
C8 C9 1.405(3)
C8 H8 0.9500
C9 C10 1.374(4)
C9 H9 0.9500
C10 C11 1.411(3)
C10 H10 0.9500
C11 C12 1.436(3)
C12 C13 1.354(4)
C12 H12 0.9500
C13 H13 0.9500
C14 C15 1.399(3)
C14 C19 1.396(3)
C15 C16 1.389(3)
C15 H15 0.9500
C16 C17 1.383(4)
C16 H16 0.9500
C17 C18 1.382(4)
C17 H17 0.9500
C18 C19 1.389(3)
C18 H18 0.9500
C19 H19 0.9500
C20 H20A 0.9900
C20 H20B 0.9900
C21 C26 1.390(4)
C21 C22 1.397(4)
C22 C23 1.395(4)
C22 H22 0.9500
C23 C24 1.370(5)
C23 H23 0.9500
C24 C25 1.380(5)
C24 H24 0.9500
C25 C26 1.382(4)
C25 H25 0.9500
C26 H26 0.9500
C27 C28 1.373(4)
C27 C32 1.380(4)
C28 C29 1.384(4)
C28 H28 0.9500
C29 C30 1.372(4)
C29 H29 0.9500
C30 C31 1.361(4)
C30 H30 0.9500
C31 C32 1.391(4)
C31 H31 0.9500
C32 H32 0.9500
C33 C34 1.389(4)
C33 C38 1.389(3)
C34 C35 1.384(4)
C34 H34 0.9500
C35 C36 1.379(4)
C35 H35 0.9500
C36 C37 1.377(4)
C36 H36 0.9500
C37 C38 1.381(4)
C37 H37 0.9500
C38 H38 0.9500
C39 C40 1.399(3)
C39 C45 1.408(3)
C40 C41 1.386(3)
C40 H40 0.9500
C41 C42 1.380(4)
C41 H41 0.9500
C42 C44 1.395(4)
C42 C43 1.501(4)
C43 H43A 0.9722
C43 H43B 0.9841
C43 H43C 0.9885
C44 C45 1.385(3)
C44 H44 0.9500
C45 H45 0.9500

loop_
_geom_torsion_atom_site_label_1
_geom_torsion_atom_site_label_2
_geom_torsion_atom_site_label_3
_geom_torsion_atom_site_label_4
_geom_torsion
C39 Pt1 P1 C33 124.18(11)
C7 Pt1 P1 C33 -120.4(7)
N1 Pt1 P1 C33 -55.93(10)
C39 Pt1 P1 C14 -113.97(10)
C7 Pt1 P1 C14 1.5(7)
N1 Pt1 P1 C14 65.92(9)
C39 Pt1 P1 C20 2.21(11)
C7 Pt1 P1 C20 117.7(7)
N1 Pt1 P1 C20 -177.90(10)
C39 Pt1 N1 C1 -168.8(4)
C7 Pt1 N1 C1 -173.3(2)
P1 Pt1 N1 C1 11.8(2)
C39 Pt1 N1 C5 9.2(5)
C7 Pt1 N1 C5 4.75(15)
P1 Pt1 N1 C5 -170.11(14)
C5 N1 C1 C2 1.1(3)
Pt1 N1 C1 C2 179.11(17)
N1 C1 C2 C3 1.2(4)
C1 C2 C3 C4 -1.6(4)
C2 C3 C4 C5 -0.3(3)
C2 C3 C4 C13 -179.3(2)
C1 N1 C5 C4 -3.2(3)
Pt1 N1 C5 C4 178.50(16)
C1 N1 C5 C6 175.4(2)
Pt1 N1 C5 C6 -2.9(2)
C3 C4 C5 N1 2.8(3)
C13 C4 C5 N1 -178.2(2)
C3 C4 C5 C6 -175.7(2)
C13 C4 C5 C6 3.4(3)
N1 C5 C6 C11 -178.74(19)
C4 C5 C6 C11 -0.2(3)
N1 C5 C6 C7 -1.9(3)
C4 C5 C6 C7 176.7(2)
C11 C6 C7 C8 1.1(3)
C5 C6 C7 C8 -175.6(2)
C11 C6 C7 Pt1 -177.36(17)
C5 C6 C7 Pt1 6.0(3)
C39 Pt1 C7 C8 -3.0(2)
N1 Pt1 C7 C8 176.3(2)
P1 Pt1 C7 C8 -118.5(6)
C39 Pt1 C7 C6 175.16(17)
N1 Pt1 C7 C6 -5.58(15)
P1 Pt1 C7 C6 59.6(7)
C6 C7 C8 C9 0.6(3)
Pt1 C7 C8 C9 178.68(17)
C7 C8 C9 C10 -1.0(4)
C8 C9 C10 C11 -0.2(4)
C9 C10 C11 C6 1.8(3)
C9 C10 C11 C12 179.2(2)
C7 C6 C11 C10 -2.3(3)
C5 C6 C11 C10 174.4(2)
C7 C6 C11 C12 -179.8(2)
C5 C6 C11 C12 -3.1(3)
C10 C11 C12 C13 -174.1(2)
C6 C11 C12 C13 3.3(3)
C11 C12 C13 C4 0.0(4)
C3 C4 C13 C12 175.7(2)
C5 C4 C13 C12 -3.3(3)
C33 P1 C14 C15 -59.2(2)
C20 P1 C14 C15 49.9(2)
Pt1 P1 C14 C15 176.77(17)
C33 P1 C14 C19 125.47(18)
C20 P1 C14 C19 -125.46(19)
Pt1 P1 C14 C19 1.4(2)
C19 C14 C15 C16 -0.9(3)
P1 C14 C15 C16 -176.20(18)
C14 C15 C16 C17 1.5(4)
C15 C16 C17 C18 -0.6(4)
C16 C17 C18 C19 -0.8(4)
C17 C18 C19 C14 1.3(4)
C15 C14 C19 C18 -0.5(3)
P1 C14 C19 C18 175.09(18)
C33 P1 C20 P2 -57.49(16)
C14 P1 C20 P2 -169.98(13)
Pt1 P1 C20 P2 68.51(15)
C21 P2 C20 P1 99.46(14)
C27 P2 C20 P1 -158.31(14)
C27 P2 C21 C26 -49.3(2)
C20 P2 C21 C26 54.1(2)
C27 P2 C21 C22 127.8(2)
C20 P2 C21 C22 -128.9(2)
C26 C21 C22 C23 0.4(4)
P2 C21 C22 C23 -176.8(2)
C21 C22 C23 C24 -0.8(4)
C22 C23 C24 C25 0.3(5)
C23 C24 C25 C26 0.6(4)
C24 C25 C26 C21 -1.0(4)
C22 C21 C26 C25 0.5(4)
P2 C21 C26 C25 177.5(2)
C21 P2 C27 C28 -56.9(3)
C20 P2 C27 C28 -160.3(3)
C21 P2 C27 C32 127.4(2)
C20 P2 C27 C32 23.9(3)
C32 C27 C28 C29 -0.2(6)
P2 C27 C28 C29 -176.3(3)
C27 C28 C29 C30 1.4(7)
C28 C29 C30 C31 -1.5(6)
C29 C30 C31 C32 0.4(5)
C28 C27 C32 C31 -0.9(4)
P2 C27 C32 C31 174.9(2)
C30 C31 C32 C27 0.7(5)
C14 P1 C33 C34 25.0(2)
C20 P1 C33 C34 -81.8(2)
Pt1 P1 C33 C34 148.2(2)
C14 P1 C33 C38 -154.85(18)
C20 P1 C33 C38 98.40(19)
Pt1 P1 C33 C38 -31.6(2)
C38 C33 C34 C35 -0.3(4)
P1 C33 C34 C35 179.9(2)
C33 C34 C35 C36 -0.3(4)
C34 C35 C36 C37 0.7(4)
C35 C36 C37 C38 -0.5(4)
C36 C37 C38 C33 0.0(4)
C34 C33 C38 C37 0.4(4)
P1 C33 C38 C37 -179.8(2)
C7 Pt1 C39 C40 -96.3(2)
N1 Pt1 C39 C40 -100.7(5)
P1 Pt1 C39 C40 78.7(2)
C7 Pt1 C39 C45 81.0(2)
N1 Pt1 C39 C45 76.6(5)
P1 Pt1 C39 C45 -104.1(2)
C45 C39 C40 C41 0.1(4)
Pt1 C39 C40 C41 177.6(2)
C39 C40 C41 C42 0.2(4)
C40 C41 C42 C44 -0.9(4)
C40 C41 C42 C43 177.8(3)
C41 C42 C44 C45 1.1(4)
C43 C42 C44 C45 -177.5(3)
C42 C44 C45 C39 -0.8(4)
C40 C39 C45 C44 0.1(4)
Pt1 C39 C45 C44 -177.31(19)
